data_4107493
loop_
_publ_author_name
'Cisco Bee'
'Soo Bong Han'
'Abbas Hassan'
'Hiroki Iida'
'Michael J. Krische'

_publ_section_title
;
 Diastereo- and Enantioselective Hydrogenative Aldol Coupling of Vinyl
 Ketones: Design of Effective Monodentate TADDOL-Like Phosphonite Ligands
;
_journal_name_full 'Journal of the American Chemical Society'
_journal_page_first 2746
_journal_page_last 2747
_journal_paper_doi 10.1021/ja710862u
_journal_volume 130
_journal_year 2008
_chemical_formula_sum 'C22 H19 Br N2 O7'
_chemical_formula_weight 503.30
_chemical_name_systematic
;
 ?
;
_space_group_IT_number 4
_symmetry_cell_setting monoclinic
_symmetry_space_group_name_Hall 'P 2yb'
_symmetry_space_group_name_H-M 'P 1 21 1'
_atom_sites_solution_hydrogens geom
_atom_sites_solution_primary direct
_atom_sites_solution_secondary difmap
_audit_creation_method SHELXL-97
_cell_angle_alpha 90.00
_cell_angle_beta 100.179(2)
_cell_angle_gamma 90.00
_cell_formula_units_Z 2
_cell_length_a 7.3647(3)
_cell_length_b 9.5326(5)
_cell_length_c 15.7688(7)
_cell_measurement_temperature 153(2)
_cell_volume 1089.62(9)
_computing_structure_refinement 'SHELXL-97 (Sheldrick, 1997)'
_diffrn_ambient_temperature 153(2)
_diffrn_measured_fraction_theta_full 0.989
_diffrn_measured_fraction_theta_max 0.989
_diffrn_radiation_monochromator graphite
_diffrn_radiation_source 'fine-focus sealed tube'
_diffrn_radiation_type MoK\a
_diffrn_radiation_wavelength 0.71070
_diffrn_reflns_av_R_equivalents 0.0338
_diffrn_reflns_av_sigmaI/netI 0.0405
_diffrn_reflns_limit_h_max 8
_diffrn_reflns_limit_h_min -9
_diffrn_reflns_limit_k_max 12
_diffrn_reflns_limit_k_min -12
_diffrn_reflns_limit_l_max 20
_diffrn_reflns_limit_l_min -20
_diffrn_reflns_number 14494
_diffrn_reflns_theta_full 27.48
_diffrn_reflns_theta_max 27.48
_diffrn_reflns_theta_min 2.51
_exptl_absorpt_coefficient_mu 1.933
_exptl_absorpt_correction_T_max 0.8452
_exptl_absorpt_correction_T_min 0.6757
_exptl_crystal_density_diffrn 1.534
_exptl_crystal_F_000 512
_exptl_crystal_size_max 0.22
_exptl_crystal_size_mid 0.22
_exptl_crystal_size_min 0.09
_refine_diff_density_max 0.221
_refine_diff_density_min -0.271
_refine_diff_density_rms 0.049
_refine_ls_abs_structure_details 'Flack H D (1983), Acta Cryst. A39, 876-881'
_refine_ls_abs_structure_Flack 0.000(5)
_refine_ls_extinction_coef 0.0000(7)
_refine_ls_extinction_expression Fc^*^=kFc[1+0.001xFc^2^\l^3^/sin(2\q)]^-1/4^
_refine_ls_extinction_method SHELXL
_refine_ls_goodness_of_fit_ref 1.026
_refine_ls_hydrogen_treatment mixed
_refine_ls_matrix_type full
_refine_ls_number_parameters 345
_refine_ls_number_reflns 4827
_refine_ls_number_restraints 1
_refine_ls_restrained_S_all 1.026
_refine_ls_R_factor_all 0.0350
_refine_ls_R_factor_gt 0.0281
_refine_ls_shift/su_max 3.944
_refine_ls_shift/su_mean 0.021
_refine_ls_structure_factor_coef Fsqd
_refine_ls_weighting_details 'calc w=1/[\s^2^(Fo^2^)+(0.0173P)^2^+0.3252P] where P=(Fo^2^+2Fc^2^)/3'
_refine_ls_weighting_scheme calc
_refine_ls_wR_factor_gt 0.0552
_refine_ls_wR_factor_ref 0.0580
_reflns_number_gt 4380
_reflns_number_total 4827
_reflns_threshold_expression >2sigma(I)
_cod_data_source_file ja710862u-file005.cif
_cod_data_source_block no2br
_cod_database_code 4107493

loop_
_symmetry_equiv_pos_as_xyz
'x, y, z'
'-x, y+1/2, -z'

loop_
_atom_site_label
_atom_site_type_symbol
_atom_site_fract_x
_atom_site_fract_y
_atom_site_fract_z
_atom_site_U_iso_or_equiv
_atom_site_adp_type
_atom_site_occupancy
_atom_site_symmetry_multiplicity
_atom_site_calc_flag
_atom_site_refinement_flags
Br1 Br 0.42325(3) 0.32920(3) 0.396373(13) 0.03333(8) Uani 1 1 d .
O1 O 0.0175(2) -0.13757(18) 0.12019(10) 0.0410(5) Uani 1 1 d .
O2 O 0.0844(2) 0.1432(2) 0.35847(11) 0.0376(4) Uani 1 1 d .
O3 O 0.46758(18) 0.3426(2) 0.20610(8) 0.0251(3) Uani 1 1 d .
O4 O 0.7424(2) 0.2468(2) 0.19766(12) 0.0466(5) Uani 1 1 d .
O5 O 1.1778(3) 0.6463(3) 0.29606(14) 0.0550(6) Uani 1 1 d .
O6 O 1.2109(3) 0.7041(3) 0.42992(14) 0.0639(7) Uani 1 1 d .
O7 O 0.5599(3) 0.5638(2) 0.06040(18) 0.0687(7) Uani 1 1 d .
N1 N 0.0933(3) 0.0143(2) 0.23518(12) 0.0273(4) Uani 1 1 d .
N2 N 1.1293(3) 0.6434(3) 0.36625(15) 0.0400(5) Uani 1 1 d .
C1 C -0.0125(3) -0.0887(3) 0.18734(15) 0.0293(5) Uani 1 1 d .
C2 C -0.1642(3) -0.1215(2) 0.23517(15) 0.0291(5) Uani 1 1 d .
C3 C -0.3053(4) -0.2184(3) 0.21711(18) 0.0340(6) Uani 1 1 d .
C4 C -0.4288(4) -0.2256(3) 0.27414(18) 0.0375(6) Uani 1 1 d .
C5 C -0.4096(3) -0.1401(3) 0.34615(17) 0.0388(7) Uani 1 1 d .
C6 C -0.2669(4) -0.0429(3) 0.36453(17) 0.0362(6) Uani 1 1 d .
C7 C -0.1447(3) -0.0354(3) 0.30701(15) 0.0296(5) Uani 1 1 d .
C8 C 0.0202(3) 0.0543(3) 0.30743(15) 0.0295(5) Uani 1 1 d .
C9 C 0.2556(3) 0.0779(3) 0.20966(16) 0.0275(5) Uani 1 1 d .
C10 C 0.2052(3) 0.2011(3) 0.14842(16) 0.0274(5) Uani 1 1 d .
C11 C 0.3757(3) 0.2723(2) 0.12662(14) 0.0248(5) Uani 1 1 d .
C12 C 0.6465(3) 0.3210(3) 0.23286(12) 0.0249(4) Uani 1 1 d .
C13 C 0.7214(3) 0.4076(2) 0.31025(14) 0.0242(5) Uani 1 1 d .
C14 C 0.6416(3) 0.4254(2) 0.38351(14) 0.0257(5) Uani 1 1 d .
C15 C 0.7230(4) 0.5104(3) 0.45120(15) 0.0320(6) Uani 1 1 d .
C16 C 0.8836(4) 0.5824(3) 0.44618(17) 0.0320(6) Uani 1 1 d .
C17 C 0.9625(3) 0.5642(3) 0.37391(15) 0.0289(5) Uani 1 1 d .
C18 C 0.8856(3) 0.4777(3) 0.30682(16) 0.0284(5) Uani 1 1 d .
C20 C 0.3348(3) 0.3833(3) 0.05586(15) 0.0285(5) Uani 1 1 d .
C21 C 0.5151(4) 0.4459(3) 0.03839(14) 0.0312(6) Uani 1 1 d .
C22 C 0.6370(4) 0.3595(4) -0.0053(2) 0.0579(10) Uani 1 1 d .
H22A H 0.7456 0.4144 -0.0126 0.087 Uiso 1 1 calc R
H22B H 0.5701 0.3304 -0.0619 0.087 Uiso 1 1 calc R
H22C H 0.6763 0.2762 0.0296 0.087 Uiso 1 1 calc R
C23 C 0.1998(4) 0.4971(3) 0.07447(19) 0.0416(6) Uani 1 1 d .
H23A H 0.2498 0.5438 0.1290 0.062 Uiso 1 1 calc R
H23B H 0.0809 0.4539 0.0786 0.062 Uiso 1 1 calc R
H23C H 0.1825 0.5661 0.0277 0.062 Uiso 1 1 calc R
H3 H -0.317(3) -0.271(3) 0.1709(17) 0.029(7) Uiso 1 1 d .
H4 H -0.529(4) -0.287(3) 0.2663(17) 0.043(8) Uiso 1 1 d .
H5 H -0.490(3) -0.149(3) 0.3799(15) 0.034(7) Uiso 1 1 d .
H6 H -0.247(4) 0.021(3) 0.4149(18) 0.041(8) Uiso 1 1 d .
H9A H 0.315(3) 0.003(3) 0.1832(14) 0.018(6) Uiso 1 1 d .
H9B H 0.331(4) 0.109(3) 0.2636(19) 0.047(8) Uiso 1 1 d .
H10A H 0.138(3) 0.270(2) 0.1738(14) 0.023(6) Uiso 1 1 d .
H10B H 0.127(4) 0.169(3) 0.0962(17) 0.030(7) Uiso 1 1 d .
H11 H 0.464(3) 0.208(2) 0.1121(12) 0.007(5) Uiso 1 1 d .
H15 H 0.667(4) 0.519(3) 0.5012(18) 0.045(8) Uiso 1 1 d .
H16 H 0.935(3) 0.640(3) 0.4895(17) 0.030(7) Uiso 1 1 d .
H18 H 0.942(4) 0.466(3) 0.2570(18) 0.046(8) Uiso 1 1 d .
H20 H 0.283(3) 0.332(3) 0.0066(14) 0.025(5) Uiso 1 1 d .

loop_
_atom_site_aniso_label
_atom_site_aniso_U_11
_atom_site_aniso_U_22
_atom_site_aniso_U_33
_atom_site_aniso_U_23
_atom_site_aniso_U_13
_atom_site_aniso_U_12
Br1 0.03165(12) 0.04434(13) 0.02573(11) -0.00165(13) 0.00978(8) -0.01381(13)
O1 0.0450(10) 0.0489(14) 0.0314(9) -0.0073(8) 0.0127(7) -0.0132(9)
O2 0.0379(10) 0.0490(11) 0.0270(9) -0.0068(9) 0.0084(8) -0.0134(9)
O3 0.0224(7) 0.0336(9) 0.0187(6) -0.0020(9) 0.0022(5) 0.0008(9)
O4 0.0308(10) 0.0598(12) 0.0474(11) -0.0251(10) 0.0018(9) 0.0092(9)
O5 0.0401(11) 0.0788(15) 0.0503(13) -0.0015(11) 0.0195(10) -0.0245(11)
O6 0.0500(13) 0.0828(17) 0.0596(14) -0.0228(13) 0.0111(11) -0.0390(13)
O7 0.0534(14) 0.0382(12) 0.118(2) -0.0195(13) 0.0242(13) -0.0164(10)
N1 0.0273(10) 0.0325(11) 0.0233(10) 0.0022(9) 0.0073(8) -0.0068(9)
N2 0.0291(11) 0.0449(13) 0.0460(14) -0.0031(11) 0.0066(11) -0.0141(11)
C1 0.0297(12) 0.0314(13) 0.0263(12) 0.0027(10) 0.0039(10) -0.0047(10)
C2 0.0254(12) 0.0342(13) 0.0277(12) 0.0061(10) 0.0045(10) -0.0020(9)
C3 0.0328(14) 0.0327(14) 0.0354(14) 0.0032(11) 0.0031(11) -0.0067(10)
C4 0.0259(13) 0.0368(14) 0.0486(16) 0.0156(12) 0.0033(12) -0.0072(11)
C5 0.0276(12) 0.050(2) 0.0414(14) 0.0152(13) 0.0124(11) -0.0021(12)
C6 0.0318(14) 0.0462(16) 0.0320(14) 0.0074(12) 0.0091(11) -0.0014(12)
C7 0.0273(12) 0.0354(13) 0.0259(12) 0.0059(10) 0.0042(10) -0.0040(10)
C8 0.0297(13) 0.0334(13) 0.0249(12) 0.0025(11) 0.0033(11) -0.0026(11)
C9 0.0245(12) 0.0328(13) 0.0262(13) 0.0033(11) 0.0072(10) -0.0039(10)
C10 0.0228(12) 0.0335(13) 0.0260(12) 0.0011(11) 0.0047(10) -0.0026(10)
C11 0.0242(12) 0.0294(12) 0.0213(11) -0.0050(9) 0.0054(9) -0.0035(10)
C12 0.0249(10) 0.0266(11) 0.0234(9) 0.0008(13) 0.0052(8) 0.0007(13)
C13 0.0225(11) 0.0263(11) 0.0233(11) 0.0031(9) 0.0027(9) 0.0008(9)
C14 0.0230(11) 0.0299(12) 0.0246(11) 0.0045(10) 0.0052(10) -0.0032(10)
C15 0.0354(14) 0.0386(14) 0.0237(12) -0.0024(11) 0.0101(11) -0.0079(12)
C16 0.0321(14) 0.0347(14) 0.0272(13) -0.0010(11) -0.0003(11) -0.0069(11)
C17 0.0221(12) 0.0331(13) 0.0317(13) 0.0026(11) 0.0052(10) -0.0046(10)
C18 0.0237(12) 0.0356(13) 0.0263(12) 0.0009(10) 0.0055(10) -0.0009(10)
C20 0.0332(13) 0.0302(12) 0.0207(11) 0.0003(10) 0.0011(10) -0.0050(10)
C21 0.0400(14) 0.0304(14) 0.0220(11) 0.0028(10) 0.0017(11) -0.0077(11)
C22 0.0594(18) 0.070(3) 0.0535(17) -0.0215(17) 0.0342(15) -0.0272(18)
C23 0.0403(16) 0.0381(15) 0.0449(16) 0.0077(13) 0.0035(13) 0.0045(13)

loop_
_atom_type_symbol
_atom_type_description
_atom_type_scat_dispersion_real
_atom_type_scat_dispersion_imag
_atom_type_scat_source
C C 0.0033 0.0016 'International Tables Vol C Tables 4.2.6.8 and 6.1.1.4'
H H 0.0000 0.0000 'International Tables Vol C Tables 4.2.6.8 and 6.1.1.4'
N N 0.0061 0.0033 'International Tables Vol C Tables 4.2.6.8 and 6.1.1.4'
O O 0.0106 0.0060 'International Tables Vol C Tables 4.2.6.8 and 6.1.1.4'
Br Br -0.2901 2.4595 'International Tables Vol C Tables 4.2.6.8 and 6.1.1.4'

loop_
_geom_angle_atom_site_label_1
_geom_angle_atom_site_label_2
_geom_angle_atom_site_label_3
_geom_angle
C12 O3 C11 118.70(18)
C1 N1 C8 112.05(19)
C1 N1 C9 123.48(19)
C8 N1 C9 124.4(2)
O6 N2 O5 123.7(2)
O6 N2 C17 118.3(2)
O5 N2 C17 118.0(2)
O1 C1 N1 125.0(2)
O1 C1 C2 129.1(2)
N1 C1 C2 105.83(19)
C3 C2 C7 122.0(2)
C3 C2 C1 129.9(2)
C7 C2 C1 108.1(2)
C2 C3 C4 117.0(3)
C2 C3 H3 120.8(17)
C4 C3 H3 122.1(17)
C5 C4 C3 121.2(2)
C5 C4 H4 116.3(17)
C3 C4 H4 122.5(17)
C4 C5 C6 121.7(2)
C4 C5 H5 117.6(18)
C6 C5 H5 120.7(18)
C5 C6 C7 116.8(3)
C5 C6 H6 125.2(16)
C7 C6 H6 118.0(16)
C2 C7 C6 121.2(2)
C2 C7 C8 108.18(19)
C6 C7 C8 130.6(2)
O2 C8 N1 125.0(2)
O2 C8 C7 129.2(2)
N1 C8 C7 105.8(2)
N1 C9 C10 112.0(2)
N1 C9 H9A 105.5(13)
C10 C9 H9A 111.9(13)
N1 C9 H9B 104.8(17)
C10 C9 H9B 110.7(17)
H9A C9 H9B 111(2)
C11 C10 C9 111.7(2)
C11 C10 H10A 107.3(13)
C9 C10 H10A 110.7(13)
C11 C10 H10B 110.1(15)
C9 C10 H10B 109.5(16)
H10A C10 H10B 107(2)
O3 C11 C10 106.49(17)
O3 C11 C20 107.88(19)
C10 C11 C20 114.2(2)
O3 C11 H11 105.6(12)
C10 C11 H11 113.0(12)
C20 C11 H11 109.1(12)
O4 C12 O3 125.1(2)
O4 C12 C13 122.66(19)
O3 C12 C13 112.1(2)
C18 C13 C14 118.0(2)
C18 C13 C12 115.53(19)
C14 C13 C12 126.5(2)
C15 C14 C13 121.3(2)
C15 C14 Br1 117.37(17)
C13 C14 Br1 121.29(17)
C16 C15 C14 120.2(2)
C16 C15 H15 120.3(17)
C14 C15 H15 119.5(17)
C15 C16 C17 118.4(2)
C15 C16 H16 120.5(16)
C17 C16 H16 121.1(16)
C16 C17 C18 122.2(2)
C16 C17 N2 119.1(2)
C18 C17 N2 118.7(2)
C17 C18 C13 119.9(2)
C17 C18 H18 121.4(18)
C13 C18 H18 118.7(18)
C21 C20 C11 109.7(2)
C21 C20 C23 111.9(2)
C11 C20 C23 113.6(2)
C21 C20 H20 106.9(13)
C11 C20 H20 104.0(18)
C23 C20 H20 110.3(15)
O7 C21 C22 119.8(3)
O7 C21 C20 121.1(2)
C22 C21 C20 119.2(2)
C21 C22 H22A 109.5
C21 C22 H22B 109.5
H22A C22 H22B 109.5
C21 C22 H22C 109.5
H22A C22 H22C 109.5
H22B C22 H22C 109.5
C20 C23 H23A 109.5
C20 C23 H23B 109.5
H23A C23 H23B 109.5
C20 C23 H23C 109.5
H23A C23 H23C 109.5
H23B C23 H23C 109.5

loop_
_geom_bond_atom_site_label_1
_geom_bond_atom_site_label_2
_geom_bond_distance
Br1 C14 1.893(2)
O1 C1 1.212(3)
O2 C8 1.206(3)
O3 C12 1.327(2)
O3 C11 1.476(3)
O4 C12 1.202(3)
O5 N2 1.222(3)
O6 N2 1.221(3)
O7 C21 1.206(3)
N1 C1 1.391(3)
N1 C8 1.396(3)
N1 C9 1.459(3)
N2 C17 1.465(3)
C1 C2 1.488(3)
C2 C3 1.381(3)
C2 C7 1.386(3)
C3 C4 1.389(4)
C3 H3 0.87(3)
C4 C5 1.384(4)
C4 H4 0.93(3)
C5 C6 1.392(4)
C5 H5 0.87(2)
C6 C7 1.388(3)
C6 H6 0.99(3)
C7 C8 1.484(3)
C9 C10 1.524(3)
C9 H9A 0.97(2)
C9 H9B 0.98(3)
C10 C11 1.519(3)
C10 H10A 0.95(2)
C10 H10B 0.97(3)
C11 C20 1.529(3)
C11 H11 0.95(2)
C12 C13 1.495(3)
C13 C18 1.391(3)
C13 C14 1.396(3)
C14 C15 1.389(3)
C15 C16 1.382(4)
C15 H15 0.96(3)
C16 C17 1.378(3)
C16 H16 0.90(3)
C17 C18 1.381(3)
C18 H18 0.96(3)
C20 C21 1.524(3)
C20 C23 1.534(4)
C20 H20 0.94(2)
C21 C22 1.476(4)
C22 H22A 0.9800
C22 H22B 0.9800
C22 H22C 0.9800
C23 H23A 0.9800
C23 H23B 0.9800
C23 H23C 0.9800

loop_
_geom_torsion_atom_site_label_1
_geom_torsion_atom_site_label_2
_geom_torsion_atom_site_label_3
_geom_torsion_atom_site_label_4
_geom_torsion
C8 N1 C1 O1 177.2(2)
C9 N1 C1 O1 0.4(4)
C8 N1 C1 C2 -2.2(3)
C9 N1 C1 C2 -179.0(2)
O1 C1 C2 C3 2.3(4)
N1 C1 C2 C3 -178.3(2)
O1 C1 C2 C7 -177.9(3)
N1 C1 C2 C7 1.4(3)
C7 C2 C3 C4 0.4(4)
C1 C2 C3 C4 -179.9(2)
C2 C3 C4 C5 -0.5(4)
C3 C4 C5 C6 0.3(4)
C4 C5 C6 C7 0.2(4)
C3 C2 C7 C6 0.1(4)
C1 C2 C7 C6 -179.7(2)
C3 C2 C7 C8 179.5(2)
C1 C2 C7 C8 -0.3(3)
C5 C6 C7 C2 -0.4(4)
C5 C6 C7 C8 -179.7(3)
C1 N1 C8 O2 -178.8(2)
C9 N1 C8 O2 -2.0(4)
C1 N1 C8 C7 2.0(3)
C9 N1 C8 C7 178.8(2)
C2 C7 C8 O2 179.8(3)
C6 C7 C8 O2 -0.8(5)
C2 C7 C8 N1 -1.0(3)
C6 C7 C8 N1 178.4(3)
C1 N1 C9 C10 85.8(3)
C8 N1 C9 C10 -90.7(3)
N1 C9 C10 C11 176.4(2)
C12 O3 C11 C10 129.7(2)
C12 O3 C11 C20 -107.3(2)
C9 C10 C11 O3 -69.2(3)
C9 C10 C11 C20 171.8(2)
C11 O3 C12 O4 -0.6(4)
C11 O3 C12 C13 175.79(19)
O4 C12 C13 C18 43.3(4)
O3 C12 C13 C18 -133.2(2)
O4 C12 C13 C14 -137.6(3)
O3 C12 C13 C14 45.9(3)
C18 C13 C14 C15 0.0(3)
C12 C13 C14 C15 -179.1(2)
C18 C13 C14 Br1 -177.63(17)
C12 C13 C14 Br1 3.3(3)
C13 C14 C15 C16 1.6(4)
Br1 C14 C15 C16 179.3(2)
C14 C15 C16 C17 -1.8(4)
C15 C16 C17 C18 0.4(4)
C15 C16 C17 N2 177.9(2)
O6 N2 C17 C16 12.4(4)
O5 N2 C17 C16 -166.8(3)
O6 N2 C17 C18 -170.0(3)
O5 N2 C17 C18 10.8(4)
C16 C17 C18 C13 1.2(4)
N2 C17 C18 C13 -176.3(2)
C14 C13 C18 C17 -1.4(3)
C12 C13 C18 C17 177.8(2)
O3 C11 C20 C21 62.7(2)
C10 C11 C20 C21 -179.1(2)
O3 C11 C20 C23 -63.4(3)
C10 C11 C20 C23 54.8(3)
C11 C20 C21 O7 -108.3(3)
C23 C20 C21 O7 18.7(4)
C11 C20 C21 C22 71.0(3)
C23 C20 C21 C22 -162.0(2)
